data_2022736
loop_
_publ_author_name
'Prasad, Holehundi J Shankara'
'Devaraju, ?'
'Yathirajan, Hemmige S.'
'Akkurt, Mehmet'
'Foro, Sabine'
'Balerao, Rishik'
'Butcher, Ray J.'

_publ_section_title
;
 Syntheses and crystal structures of three salts of
 1-(4-nitro-phenyl)-piperazine.
;
_journal_issue 'Pt 5'
_journal_name_full 'Acta crystallographica. Section E, Crystallographic communications'
_journal_page_first 423
_journal_page_last 427
_journal_paper_doi 10.1107/S205698902300302X
_journal_volume 79
_journal_year 2023
_chemical_formula_iupac 'C10 H14 N3 O2 +, C7 H4 I O2 - , 0.5H2 O'
_chemical_formula_moiety '2(C10 H14 N3 O2 +), 2(C7 H4 I O2 -), H2 O'
_chemical_formula_sum 'C34 H38 I2 N6 O9'
_chemical_formula_weight 928.50
_chemical_name_systematic
;
4-(4-Nitrophenyl)piperazin-1-ium 2-iodobenzoate hemihydrate
;
_space_group_crystal_system triclinic
_space_group_IT_number 2
_space_group_name_Hall '-P 1'
_space_group_name_H-M_alt 'P -1'
_atom_sites_solution_hydrogens mixed
_atom_sites_solution_primary dual
_atom_sites_solution_secondary difmap
_audit_creation_method SHELXL-2018/3
_cell_angle_alpha 104.967(8)
_cell_angle_beta 94.707(7)
_cell_angle_gamma 107.430(8)
_cell_formula_units_Z 1
_cell_length_a 7.3949(6)
_cell_length_b 9.3440(8)
_cell_length_c 14.4980(10)
_cell_measurement_reflns_used 2991
_cell_measurement_temperature 293(2)
_cell_measurement_theta_max 27.97
_cell_measurement_theta_min 2.95
_cell_volume 909.44(14)
_computing_cell_refinement
;
CrysAlis RED (Oxford Diffraction, 2009)
;
_computing_data_collection
;
CrysAlis CCD (Oxford Diffraction, 2009)
;
_computing_data_reduction
;
CrysAlis RED (Oxford Diffraction, 2009)
;
_computing_molecular_graphics
;
Olex2 1.5 (Dolomanov <i>et al.</i>,  2009)
;
_computing_publication_material
;
Olex2 1.5 (Dolomanov <i>et al.</i>,  2009)
;
_computing_structure_refinement
;
<i>SHELXL2018/3</i> (Sheldrick, 2015a)
;
_computing_structure_solution
;
<i>SHELXL2018</i> (Sheldrick, 2015b)
;
_diffrn_ambient_temperature 293(2)
_diffrn_measured_fraction_theta_full 0.995
_diffrn_measured_fraction_theta_max 0.887
_diffrn_measurement_device_type 'Oxford Diffraction Xcalibur CCD'
_diffrn_measurement_method \w
_diffrn_radiation_type MoK\a
_diffrn_radiation_wavelength 0.71073
_diffrn_reflns_av_R_equivalents 0.0236
_diffrn_reflns_av_unetI/netI 0.0362
_diffrn_reflns_limit_h_max 9
_diffrn_reflns_limit_h_min -9
_diffrn_reflns_limit_k_max 12
_diffrn_reflns_limit_k_min -9
_diffrn_reflns_limit_l_max 11
_diffrn_reflns_limit_l_min -19
_diffrn_reflns_number 6275
_diffrn_reflns_theta_full 25.242
_diffrn_reflns_theta_max 28.015
_diffrn_reflns_theta_min 2.953
_exptl_absorpt_coefficient_mu 1.791
_exptl_absorpt_correction_T_max 1.00000
_exptl_absorpt_correction_T_min 0.69743
_exptl_absorpt_correction_type multi-scan
_exptl_absorpt_process_details
;
(CrysalisRed; Oxford Diffraction, 2009)
;
_exptl_crystal_colour orange
_exptl_crystal_density_diffrn 1.695
_exptl_crystal_description prism
_exptl_crystal_F_000 462
_exptl_crystal_size_max 0.500
_exptl_crystal_size_mid 0.440
_exptl_crystal_size_min 0.240
_refine_diff_density_max 0.607
_refine_diff_density_min -0.440
_refine_ls_extinction_method none
_refine_ls_goodness_of_fit_ref 1.021
_refine_ls_hydrogen_treatment mixed
_refine_ls_matrix_type full
_refine_ls_number_parameters 264
_refine_ls_number_reflns 3904
_refine_ls_number_restraints 13
_refine_ls_restrained_S_all 1.019
_refine_ls_R_factor_all 0.0856
_refine_ls_R_factor_gt 0.0464
_refine_ls_shift/su_max 0.000
_refine_ls_shift/su_mean 0.000
_refine_ls_structure_factor_coef Fsqd
_refine_ls_weighting_details 'w=1/[\s^2^(Fo^2^)+(0.0514P)^2^+0.5457P] where P=(Fo^2^+2Fc^2^)/3'
_refine_ls_weighting_scheme calc
_refine_ls_wR_factor_gt 0.0994
_refine_ls_wR_factor_ref 0.1169
_reflns_number_gt 2443
_reflns_number_total 3904
_reflns_threshold_expression 'I > 2\s(I)'
_cod_data_source_file hb8051sup1.cif
_cod_data_source_block 3
_cod_depositor_comments 'Adding full bibliography for 2022734--2022736.cif.'
_cod_original_cell_volume 909.44(13)
_cod_database_code 2022736
_cod_database_fobs_code 2022736
_shelx_space_group_comment
;
The symmetry employed for this shelxl refinement is uniquely defined
by the following loop, which should always be used as a source of
symmetry information in preference to the above space-group names.
They are only intended as comments.
;
_shelx_estimated_absorpt_t_min 0.468
_shelx_estimated_absorpt_t_max 0.673

loop_
_space_group_symop_operation_xyz
'x, y, z'
'-x, -y, -z'

loop_
_atom_site_type_symbol
_atom_site_label
_atom_site_fract_x
_atom_site_fract_y
_atom_site_fract_z
_atom_site_U_iso_or_equiv
_atom_site_adp_type
_atom_site_calc_flag
_atom_site_occupancy
_atom_site_disorder_assembly
_atom_site_disorder_group
C C1 0.1376(6) 0.6393(4) 0.1581(3) 0.0555(10) Uani d 1 . .
C C2 -0.0631(7) 0.5730(5) 0.1440(3) 0.0687(12) Uani d 1 . .
H H2 -0.116914 0.503974 0.178262 0.082 Uiso calc 1 . .
C C3 -0.1822(7) 0.6059(6) 0.0822(4) 0.0724(13) Uani d 1 . .
H H3 -0.314731 0.558330 0.073932 0.087 Uiso calc 1 . .
C C4 -0.1064(7) 0.7096(5) 0.0318(3) 0.0636(11) Uani d 1 . .
C C5 0.0897(7) 0.7763(6) 0.0429(3) 0.0723(13) Uani d 1 . .
H H5 0.141500 0.845343 0.008346 0.087 Uiso calc 1 . .
C C6 0.2093(7) 0.7419(5) 0.1044(3) 0.0667(12) Uani d 1 . .
H H6 0.341659 0.787923 0.110643 0.080 Uiso calc 1 . .
C C7 0.4418(7) 0.7234(7) 0.2667(5) 0.0957(18) Uani d 1 . .
H H7A 0.418923 0.802683 0.317971 0.115 Uiso calc 1 . .
H H7B 0.499045 0.773784 0.220487 0.115 Uiso calc 1 . .
C C8 0.5801(7) 0.6593(7) 0.3092(4) 0.0927(17) Uani d 1 . .
H H8A 0.619508 0.592894 0.257190 0.111 Uiso calc 1 . .
H H8B 0.693988 0.745578 0.346016 0.111 Uiso calc 1 . .
C C9 0.3145(8) 0.4451(6) 0.3207(4) 0.0897(16) Uani d 1 . .
H H9A 0.256781 0.389355 0.364560 0.108 Uiso calc 1 . .
H H9B 0.340842 0.370385 0.267916 0.108 Uiso calc 1 . .
C C10 0.1766(7) 0.5111(6) 0.2811(4) 0.0835(15) Uani d 1 . .
H H10A 0.061412 0.425824 0.244767 0.100 Uiso calc 1 . .
H H10B 0.139797 0.577245 0.334373 0.100 Uiso calc 1 . .
C C11 0.8424(6) 0.2081(5) 0.3805(3) 0.0609(11) Uani d 1 . .
C C12 0.8206(6) 0.1340(5) 0.2821(3) 0.0635(12) Uani d 1 . .
C C13 0.9344(9) 0.0414(6) 0.2499(4) 0.0850(16) Uani d 1 . .
H H13 0.920205 -0.009287 0.184112 0.102 Uiso calc 1 . .
C C14 1.0663(9) 0.0254(7) 0.3150(5) 0.0919(17) Uani d 1 . .
H H14 1.143373 -0.034148 0.292932 0.110 Uiso calc 1 . .
C C15 1.0857(8) 0.0952(7) 0.4112(5) 0.0857(15) Uani d 1 . .
H H15 1.174200 0.082483 0.455149 0.103 Uiso calc 1 . .
C C16 0.9743(7) 0.1845(6) 0.4432(4) 0.0769(13) Uani d 1 . .
H H16 0.987579 0.231020 0.509488 0.092 Uiso calc 1 . .
C C17 0.7295(7) 0.3142(7) 0.4194(3) 0.0746(13) Uani d 1 . .
I I1 0.61864(5) 0.15483(4) 0.18127(2) 0.08807(17) Uani d 1 . .
N N1 0.2589(5) 0.6027(4) 0.2184(3) 0.0622(9) Uani d 1 . .
N N2 0.4954(6) 0.5683(5) 0.3724(3) 0.0686(10) Uani d 1 . .
H H2A 0.482(7) 0.635(6) 0.424(4) 0.082 Uiso d 1 . .
H H2B 0.596(7) 0.539(6) 0.396(4) 0.082 Uiso d 1 . .
N N3 -0.2340(7) 0.7474(5) -0.0316(3) 0.0825(12) Uani d 1 . .
O O1 -0.4061(7) 0.6959(6) -0.0342(4) 0.1259(16) Uani d 1 . .
O O2 -0.1641(7) 0.8273(6) -0.0819(3) 0.1165(14) Uani d 1 . .
O O3 0.6139(6) 0.2673(6) 0.4715(3) 0.1206(15) Uani d 1 . .
O O4 0.7641(6) 0.4395(5) 0.4000(3) 0.0969(11) Uani d 1 . .
O O1WA 0.426(5) 0.976(3) 0.449(2) 0.154(7) Uani d 0.224(3) A -1
H H1W1 0.396(13) 1.048(8) 0.483(6) 0.231 Uiso d 0.224(3) A -1
H H1W2 0.470(14) 1.011(10) 0.406(4) 0.231 Uiso d 0.224(3) A -1
O O1WB 0.507(4) 0.935(3) 0.4569(19) 0.149(6) Uani d 0.276(3) B -2
H H1W3 0.427(8) 0.892(15) 0.486(6) 0.224 Uiso d 0.276(3) B -2
H H1W4 0.604(7) 0.916(12) 0.475(10) 0.224 Uiso d 0.276(3) B -2

loop_
_atom_site_aniso_label
_atom_site_aniso_U_11
_atom_site_aniso_U_22
_atom_site_aniso_U_33
_atom_site_aniso_U_12
_atom_site_aniso_U_13
_atom_site_aniso_U_23
C1 0.061(2) 0.043(2) 0.057(2) 0.0145(19) 0.023(2) 0.0061(18)
C2 0.068(3) 0.062(3) 0.076(3) 0.014(2) 0.020(2) 0.027(2)
C3 0.065(3) 0.065(3) 0.079(3) 0.012(2) 0.017(2) 0.017(2)
C4 0.078(3) 0.057(3) 0.049(2) 0.021(2) 0.015(2) 0.0047(19)
C5 0.083(3) 0.071(3) 0.063(3) 0.017(2) 0.026(2) 0.026(2)
C6 0.062(3) 0.067(3) 0.067(3) 0.010(2) 0.018(2) 0.025(2)
C7 0.067(3) 0.082(3) 0.140(5) 0.007(3) 0.005(3) 0.062(3)
C8 0.063(3) 0.124(4) 0.113(4) 0.029(3) 0.024(3) 0.073(4)
C9 0.098(4) 0.081(3) 0.091(4) 0.015(3) 0.013(3) 0.047(3)
C10 0.069(3) 0.090(4) 0.094(3) 0.009(3) 0.018(3) 0.051(3)
C11 0.066(3) 0.056(2) 0.063(2) 0.022(2) 0.024(2) 0.016(2)
C12 0.073(3) 0.042(2) 0.066(3) 0.008(2) 0.028(2) 0.0089(19)
C13 0.110(4) 0.056(3) 0.085(3) 0.026(3) 0.048(3) 0.004(2)
C14 0.097(4) 0.073(3) 0.125(5) 0.044(3) 0.051(4) 0.035(3)
C15 0.082(3) 0.086(4) 0.110(4) 0.039(3) 0.033(3) 0.046(3)
C16 0.085(3) 0.089(3) 0.072(3) 0.040(3) 0.031(3) 0.031(3)
C17 0.073(3) 0.079(3) 0.064(3) 0.032(3) 0.012(2) 0.000(2)
I1 0.0918(3) 0.0799(2) 0.0696(2) 0.00239(18) 0.00710(17) 0.01674(16)
N1 0.061(2) 0.057(2) 0.071(2) 0.0143(17) 0.0198(18) 0.0276(17)
N2 0.073(2) 0.081(3) 0.065(2) 0.038(2) 0.0256(19) 0.025(2)
N3 0.092(3) 0.082(3) 0.063(2) 0.019(2) 0.002(2) 0.019(2)
O1 0.091(3) 0.159(4) 0.138(4) 0.035(3) 0.005(3) 0.075(3)
O2 0.116(3) 0.134(4) 0.100(3) 0.022(3) 0.003(2) 0.064(3)
O3 0.119(3) 0.124(3) 0.130(3) 0.058(3) 0.075(3) 0.019(3)
O4 0.106(3) 0.077(2) 0.116(3) 0.051(2) 0.018(2) 0.020(2)
O1WA 0.208(17) 0.155(15) 0.160(13) 0.119(12) 0.070(15) 0.070(12)
O1WB 0.210(16) 0.145(13) 0.161(12) 0.123(11) 0.079(14) 0.069(11)

loop_
_atom_type_symbol
_atom_type_description
_atom_type_scat_dispersion_real
_atom_type_scat_dispersion_imag
_atom_type_scat_source
C C 0.0033 0.0016 'International Tables Vol C Tables 4.2.6.8 and 6.1.1.4'
H H 0.0000 0.0000 'International Tables Vol C Tables 4.2.6.8 and 6.1.1.4'
I I -0.4742 1.8119 'International Tables Vol C Tables 4.2.6.8 and 6.1.1.4'
N N 0.0061 0.0033 'International Tables Vol C Tables 4.2.6.8 and 6.1.1.4'
O O 0.0106 0.0060 'International Tables Vol C Tables 4.2.6.8 and 6.1.1.4'

loop_
_geom_angle_atom_site_label_1
_geom_angle_atom_site_label_2
_geom_angle_atom_site_label_3
_geom_angle_site_symmetry_1
_geom_angle_site_symmetry_3
_geom_angle
_geom_angle_publ_flag
N1 C1 C6 . . 121.4(4) ?
N1 C1 C2 . . 122.6(4) ?
C6 C1 C2 . . 115.9(4) ?
C3 C2 C1 . . 122.4(4) ?
C3 C2 H2 . . 118.8 ?
C1 C2 H2 . . 118.8 ?
C2 C3 C4 . . 120.0(4) ?
C2 C3 H3 . . 120.0 ?
C4 C3 H3 . . 120.0 ?
C5 C4 C3 . . 119.5(5) ?
C5 C4 N3 . . 120.9(4) ?
C3 C4 N3 . . 119.6(4) ?
C6 C5 C4 . . 120.5(4) ?
C6 C5 H5 . . 119.8 ?
C4 C5 H5 . . 119.8 ?
C5 C6 C1 . . 121.7(4) ?
C5 C6 H6 . . 119.2 ?
C1 C6 H6 . . 119.2 ?
N1 C7 C8 . . 112.7(4) ?
N1 C7 H7A . . 109.1 ?
C8 C7 H7A . . 109.1 ?
N1 C7 H7B . . 109.1 ?
C8 C7 H7B . . 109.1 ?
H7A C7 H7B . . 107.8 ?
N2 C8 C7 . . 111.8(4) ?
N2 C8 H8A . . 109.3 ?
C7 C8 H8A . . 109.3 ?
N2 C8 H8B . . 109.3 ?
C7 C8 H8B . . 109.3 ?
H8A C8 H8B . . 107.9 ?
N2 C9 C10 . . 111.7(4) ?
N2 C9 H9A . . 109.3 ?
C10 C9 H9A . . 109.3 ?
N2 C9 H9B . . 109.3 ?
C10 C9 H9B . . 109.3 ?
H9A C9 H9B . . 107.9 ?
N1 C10 C9 . . 111.8(4) ?
N1 C10 H10A . . 109.3 ?
C9 C10 H10A . . 109.3 ?
N1 C10 H10B . . 109.3 ?
C9 C10 H10B . . 109.3 ?
H10A C10 H10B . . 107.9 ?
C16 C11 C12 . . 118.0(4) ?
C16 C11 C17 . . 120.1(4) ?
C12 C11 C17 . . 121.9(4) ?
C11 C12 C13 . . 119.3(5) ?
C11 C12 I1 . . 121.3(3) ?
C13 C12 I1 . . 119.4(4) ?
C14 C13 C12 . . 120.1(5) ?
C14 C13 H13 . . 119.9 ?
C12 C13 H13 . . 119.9 ?
C15 C14 C13 . . 120.8(5) ?
C15 C14 H14 . . 119.6 ?
C13 C14 H14 . . 119.6 ?
C14 C15 C16 . . 119.4(6) ?
C14 C15 H15 . . 120.3 ?
C16 C15 H15 . . 120.3 ?
C15 C16 C11 . . 122.3(5) ?
C15 C16 H16 . . 118.9 ?
C11 C16 H16 . . 118.9 ?
O4 C17 O3 . . 126.3(5) ?
O4 C17 C11 . . 118.0(5) ?
O3 C17 C11 . . 115.6(5) ?
C1 N1 C10 . . 118.7(4) ?
C1 N1 C7 . . 117.8(3) ?
C10 N1 C7 . . 111.5(4) ?
C8 N2 C9 . . 110.3(4) ?
C8 N2 H2A . . 107(3) ?
C9 N2 H2A . . 114(3) ?
C8 N2 H2B . . 104(3) ?
C9 N2 H2B . . 119(3) ?
H2A N2 H2B . . 102(5) ?
O1 N3 O2 . . 122.4(5) ?
O1 N3 C4 . . 119.3(5) ?
O2 N3 C4 . . 118.3(5) ?
H1W1 O1WA H1W2 . . 103(3) ?
H1W3 O1WB H1W4 . . 103(3) ?

loop_
_geom_bond_atom_site_label_1
_geom_bond_atom_site_label_2
_geom_bond_site_symmetry_2
_geom_bond_distance
_geom_bond_publ_flag
C1 N1 . 1.377(5) ?
C1 C6 . 1.398(6) ?
C1 C2 . 1.401(6) ?
C2 C3 . 1.359(7) ?
C2 H2 . 0.9300 ?
C3 C4 . 1.376(6) ?
C3 H3 . 0.9300 ?
C4 C5 . 1.373(6) ?
C4 N3 . 1.443(7) ?
C5 C6 . 1.367(7) ?
C5 H5 . 0.9300 ?
C6 H6 . 0.9300 ?
C7 N1 . 1.454(6) ?
C7 C8 . 1.496(7) ?
C7 H7A . 0.9700 ?
C7 H7B . 0.9700 ?
C8 N2 . 1.461(6) ?
C8 H8A . 0.9700 ?
C8 H8B . 0.9700 ?
C9 N2 . 1.465(7) ?
C9 C10 . 1.487(7) ?
C9 H9A . 0.9700 ?
C9 H9B . 0.9700 ?
C10 N1 . 1.453(5) ?
C10 H10A . 0.9700 ?
C10 H10B . 0.9700 ?
C11 C16 . 1.384(7) ?
C11 C12 . 1.387(6) ?
C11 C17 . 1.511(7) ?
C12 C13 . 1.403(7) ?
C12 I1 . 2.090(5) ?
C13 C14 . 1.369(8) ?
C13 H13 . 0.9300 ?
C14 C15 . 1.354(8) ?
C14 H14 . 0.9300 ?
C15 C16 . 1.365(7) ?
C15 H15 . 0.9300 ?
C16 H16 . 0.9300 ?
C17 O4 . 1.232(6) ?
C17 O3 . 1.243(6) ?
N2 H2A . 0.88(5) ?
N2 H2B . 0.93(5) ?
N3 O1 . 1.212(6) ?
N3 O2 . 1.212(6) ?
O1WA H1W1 . 0.82(2) ?
O1WA H1W2 . 0.82(2) ?
O1WB H1W3 . 0.83(2) ?
O1WB H1W4 . 0.82(2) ?

loop_
_geom_hbond_atom_site_label_D
_geom_hbond_atom_site_label_H
_geom_hbond_atom_site_label_A
_geom_hbond_site_symmetry_A
_geom_hbond_distance_DH
_geom_hbond_distance_HA
_geom_hbond_distance_DA
_geom_hbond_angle_DHA
_geom_hbond_publ_flag
C2 H2 I1 1_455 0.93 3.28 4.110(4) 150.2 yes
C3 H3 O1 2_465 0.93 2.53 3.347(7) 146.9 yes
C6 H6 I1 1_565 0.93 3.26 3.940(4) 131.6 yes
C7 H7A O1WA . 0.97 2.14 3.09(3) 167.0 yes
C7 H7A O1WB . 0.97 2.01 2.85(3) 144.5 yes
N2 H2A O3 2_666 0.88(5) 1.86(5) 2.717(5) 164(5) yes
N2 H2B O4 . 0.93(5) 1.77(5) 2.666(6) 160(5) yes
O1WB H1W3 O3 2_666 0.83(2) 1.71(10) 2.37(2) 135(12) yes

loop_
_geom_torsion_atom_site_label_1
_geom_torsion_atom_site_label_2
_geom_torsion_atom_site_label_3
_geom_torsion_atom_site_label_4
_geom_torsion_site_symmetry_1
_geom_torsion_site_symmetry_2
_geom_torsion_site_symmetry_3
_geom_torsion_site_symmetry_4
_geom_torsion
_geom_torsion_publ_flag
N1 C1 C2 C3 . . . . -178.0(4) ?
C6 C1 C2 C3 . . . . -0.1(6) ?
C1 C2 C3 C4 . . . . -1.0(7) ?
C2 C3 C4 C5 . . . . 1.5(7) ?
C2 C3 C4 N3 . . . . -178.2(4) ?
C3 C4 C5 C6 . . . . -0.8(7) ?
N3 C4 C5 C6 . . . . 178.8(4) ?
C4 C5 C6 C1 . . . . -0.3(7) ?
N1 C1 C6 C5 . . . . 178.7(4) ?
C2 C1 C6 C5 . . . . 0.8(6) ?
N1 C7 C8 N2 . . . . -53.1(7) ?
N2 C9 C10 N1 . . . . 56.1(6) ?
C16 C11 C12 C13 . . . . -1.3(6) ?
C17 C11 C12 C13 . . . . 177.7(4) ?
C16 C11 C12 I1 . . . . 177.8(3) ?
C17 C11 C12 I1 . . . . -3.3(6) ?
C11 C12 C13 C14 . . . . -0.4(7) ?
I1 C12 C13 C14 . . . . -179.5(4) ?
C12 C13 C14 C15 . . . . 1.6(8) ?
C13 C14 C15 C16 . . . . -1.0(8) ?
C14 C15 C16 C11 . . . . -0.7(8) ?
C12 C11 C16 C15 . . . . 1.9(7) ?
C17 C11 C16 C15 . . . . -177.1(5) ?
C16 C11 C17 O4 . . . . 111.4(5) ?
C12 C11 C17 O4 . . . . -67.5(6) ?
C16 C11 C17 O3 . . . . -66.2(6) ?
C12 C11 C17 O3 . . . . 114.9(5) ?
C6 C1 N1 C10 . . . . 172.5(4) ?
C2 C1 N1 C10 . . . . -9.7(6) ?
C6 C1 N1 C7 . . . . 32.9(6) ?
C2 C1 N1 C7 . . . . -149.3(5) ?
C9 C10 N1 C1 . . . . 164.4(4) ?
C9 C10 N1 C7 . . . . -53.6(6) ?
C8 C7 N1 C1 . . . . -165.4(4) ?
C8 C7 N1 C10 . . . . 52.3(7) ?
C7 C8 N2 C9 . . . . 54.3(7) ?
C10 C9 N2 C8 . . . . -56.0(6) ?
C5 C4 N3 O1 . . . . -174.4(5) ?
C3 C4 N3 O1 . . . . 5.2(7) ?
C5 C4 N3 O2 . . . . 7.1(7) ?
C3 C4 N3 O2 . . . . -173.3(5) ?
